data_7039062
loop_
_publ_author_name
'Li, Yu-Ling'
'Zhao, Dan'
'Zhao, Yue'
'Wang, Peng'
'Wang, Huai-Wei'
'Sun, Wei-Yin'

_publ_section_title
;
 Synthesis, structure, and magnetic and catalytic properties of metal
 frameworks with 2,2'-dinitro-4,4'-biphenyldicarboxylate and
 imidazole-containing tripodal ligands.
;
_journal_issue 21
_journal_name_full 'Dalton transactions (Cambridge, England : 2003)'
_journal_page_first 8816
_journal_page_last 8823
_journal_paper_doi 10.1039/c6dt00568c
_journal_volume 45
_journal_year 2016
_chemical_formula_moiety 'C57 H34 Mn3 N12 O26'
_chemical_formula_sum 'C57 H34 Mn3 N12 O26'
_chemical_formula_weight 1467.78
_space_group_crystal_system monoclinic
_space_group_IT_number 14
_space_group_name_Hall '-P 2yn'
_space_group_name_H-M_alt 'P 1 21/n 1'
_symmetry_space_group_name_Hall '-P 2yn'
_symmetry_space_group_name_H-M 'P 1 21/n 1'
_atom_sites_solution_hydrogens mixed
_audit_creation_method SHELXL-2014/7
_audit_update_record
;
2016-03-20 deposited with the CCDC.
2016-04-13 downloaded from the CCDC.
;
_cell_angle_alpha 90
_cell_angle_beta 90.2715(8)
_cell_angle_gamma 90
_cell_formula_units_Z 4
_cell_length_a 15.8891(19)
_cell_length_b 16.737(2)
_cell_length_c 22.006(3)
_cell_measurement_reflns_used 7049
_cell_measurement_temperature 293(2)
_cell_measurement_theta_max 26.54
_cell_measurement_theta_min 2.56
_cell_volume 5852.1(13)
_computing_cell_refinement 'Bruker SMART'
_computing_data_collection 'Bruker SMART'
_computing_data_reduction 'Bruker SAINT'
_computing_molecular_graphics 'Bruker SHELXTL'
_computing_publication_material 'Bruker SHELXTL'
_computing_structure_refinement 'SHELXL-2014/7 (Sheldrick, 2014)'
_computing_structure_solution 'SHELXS-2014/7 (Sheldrick, 2014)'
_diffrn_ambient_temperature 293(2)
_diffrn_measured_fraction_theta_full 1.000
_diffrn_measured_fraction_theta_max 1.000
_diffrn_measurement_device_type 'CCD area detector'
_diffrn_measurement_method 'phi and omega scans'
_diffrn_radiation_type MoK\a
_diffrn_radiation_wavelength 0.71073
_diffrn_reflns_av_R_equivalents 0.0443
_diffrn_reflns_av_unetI/netI 0.0483
_diffrn_reflns_Laue_measured_fraction_full 1.000
_diffrn_reflns_Laue_measured_fraction_max 1.000
_diffrn_reflns_limit_h_max 18
_diffrn_reflns_limit_h_min -18
_diffrn_reflns_limit_k_max 19
_diffrn_reflns_limit_k_min -19
_diffrn_reflns_limit_l_max 26
_diffrn_reflns_limit_l_min -17
_diffrn_reflns_number 32121
_diffrn_reflns_point_group_measured_fraction_full 1.000
_diffrn_reflns_point_group_measured_fraction_max 1.000
_diffrn_reflns_theta_full 24.999
_diffrn_reflns_theta_max 24.999
_diffrn_reflns_theta_min 1.529
_diffrn_source 'fine-focus sealed tube'
_exptl_absorpt_coefficient_mu 0.739
_exptl_absorpt_correction_T_max 0.851
_exptl_absorpt_correction_T_min 0.825
_exptl_absorpt_correction_type multi-scan
_exptl_absorpt_process_details SADABS
_exptl_crystal_colour 'light yellow'
_exptl_crystal_density_diffrn 1.666
_exptl_crystal_description block
_exptl_crystal_F_000 2972
_exptl_crystal_size_max 0.280
_exptl_crystal_size_mid 0.250
_exptl_crystal_size_min 0.220
_refine_diff_density_max 1.560
_refine_diff_density_min -1.461
_refine_diff_density_rms 0.074
_refine_ls_extinction_method none
_refine_ls_goodness_of_fit_ref 1.064
_refine_ls_hydrogen_treatment constr
_refine_ls_matrix_type full
_refine_ls_number_parameters 871
_refine_ls_number_reflns 10293
_refine_ls_number_restraints 31
_refine_ls_restrained_S_all 1.276
_refine_ls_R_factor_all 0.0657
_refine_ls_R_factor_gt 0.0485
_refine_ls_shift/su_max 0.001
_refine_ls_shift/su_mean 0.000
_refine_ls_structure_factor_coef Fsqd
_refine_ls_weighting_details 'w=1/[\s^2^(Fo^2^)+(0.0608P)^2^+7.4662P] where P=(Fo^2^+2Fc^2^)/3'
_refine_ls_weighting_scheme calc
_refine_ls_wR_factor_gt 0.1234
_refine_ls_wR_factor_ref 0.1357
_reflns_Friedel_coverage 0.000
_reflns_number_gt 7964
_reflns_number_total 10293
_reflns_threshold_expression 'I > 2\s(I)'
_cod_data_source_file c6dt00568c2.cif
_cod_data_source_block 1
_cod_depositor_comments
;
The following automatic conversions were performed:

'_exptl_absorpt_correction_type' value 'MULTI-SCAN' changed to
'multi-scan' according to
/usr/data/users/saulius/crontab/automatic-downloads/rss-feeds/RSC/lib/dictionaries/cif_core.dic
dictionary named 'cif_core.dic' version 2.4.2 from 2011-04-26.

Automatic conversion script
Id: cif_fix_values 4268 2015-11-12 08:31:59Z antanas 

 Adding full bibliography for 7039062--7039065.cif.
;
_cod_original_cell_volume 5852.3(12)
_cod_database_code 7039062
_shelx_shelxl_version_number 2014/7
_shelx_space_group_comment
;
The symmetry employed for this shelxl refinement is uniquely defined
by the following loop, which should always be used as a source of
symmetry information in preference to the above space-group names.
They are only intended as comments.
;
_shelx_estimated_absorpt_t_min 0.820
_shelx_estimated_absorpt_t_max 0.854

loop_
_space_group_symop_operation_xyz
'x, y, z'
'-x+1/2, y+1/2, -z+1/2'
'-x, -y, -z'
'x-1/2, -y-1/2, z-1/2'

loop_
_atom_site_label
_atom_site_type_symbol
_atom_site_fract_x
_atom_site_fract_y
_atom_site_fract_z
_atom_site_U_iso_or_equiv
_atom_site_adp_type
_atom_site_occupancy
_atom_site_site_symmetry_order
_atom_site_calc_flag
_atom_site_refinement_flags_posn
_atom_site_refinement_flags_adp
Mn1 Mn 0.30444(3) 0.29354(3) 0.33609(2) 0.02912(15) Uani 1 1 d . .
Mn2 Mn 0.38783(3) 0.59132(3) 0.21680(2) 0.02451(14) Uani 1 1 d . .
Mn3 Mn 0.47231(3) 0.42917(3) 0.32669(2) 0.02566(14) Uani 1 1 d . .
N1 N -0.1396(4) 0.3166(5) 0.3948(3) 0.1387(8) Uani 1 1 d . U
N2 N -0.0965(2) 0.2731(2) 0.59585(19) 0.0495(9) Uani 1 1 d . .
N3 N 0.2803(3) 0.4355(2) 0.00608(16) 0.0525(10) Uani 1 1 d . .
N4 N 0.0276(3) 0.4422(3) 0.05994(18) 0.0616(12) Uani 1 1 d . .
N5 N 0.8522(2) 0.5531(2) 0.34914(16) 0.0476(9) Uani 1 1 d . .
N6 N 0.9650(2) 0.4257(2) 0.21741(19) 0.0514(10) Uani 1 1 d . .
N7 N 0.39544(17) 0.61191(19) 0.11639(13) 0.0305(7) Uani 1 1 d . .
N8 N 0.36968(17) 0.64344(19) 0.02050(12) 0.0296(7) Uani 1 1 d . .
N9 N 0.42903(17) 0.63328(18) -0.27483(13) 0.0299(7) Uani 1 1 d . .
N10 N 0.34306(17) 0.66166(19) -0.19961(12) 0.0295(7) Uani 1 1 d . .
N11 N 0.0530(2) 0.8826(2) -0.03398(17) 0.0488(9) Uani 1 1 d . .
N12 N 0.13836(18) 0.78987(18) -0.06973(13) 0.0313(7) Uani 1 1 d . .
O1 O 0.23551(15) 0.34502(19) 0.41371(12) 0.0442(7) Uani 1 1 d . .
O2 O 0.16671(15) 0.32768(18) 0.32884(12) 0.0424(7) Uani 1 1 d . .
O3 O -0.36700(17) 0.51709(18) 0.63573(13) 0.0461(7) Uani 1 1 d . .
O4 O -0.34996(16) 0.40645(18) 0.68977(12) 0.0423(7) Uani 1 1 d D .
O5 O -0.1405(3) 0.2979(5) 0.3440(3) 0.158 Uani 1 1 d . U
O6 O -0.1982(3) 0.2974(4) 0.4193(2) 0.139 Uani 1 1 d . U
O7 O -0.0775(3) 0.2258(2) 0.55638(19) 0.0844(13) Uani 1 1 d . .
O8 O -0.0762(2) 0.2646(2) 0.64831(19) 0.0792(12) Uani 1 1 d . .
O9 O 0.41051(14) 0.46089(15) 0.21599(11) 0.0304(6) Uani 1 1 d . .
O10 O 0.36081(15) 0.36021(16) 0.26764(11) 0.0365(6) Uani 1 1 d . .
O11 O -0.13825(15) 0.28841(17) -0.09586(11) 0.0382(6) Uani 1 1 d . .
O12 O -0.05916(16) 0.18864(15) -0.12542(11) 0.0359(6) Uani 1 1 d . .
O13 O 0.3518(2) 0.4563(3) -0.00387(16) 0.0789(12) Uani 1 1 d . .
O14 O 0.2240(3) 0.4441(4) -0.03019(18) 0.122(2) Uani 1 1 d . .
O15 O 0.0854(3) 0.4857(2) 0.07510(18) 0.0819(12) Uani 1 1 d . .
O16 O -0.0451(3) 0.4532(3) 0.0739(2) 0.1077(18) Uani 1 1 d . .
O17 O 0.54338(14) 0.53365(15) 0.30619(11) 0.0314(6) Uani 1 1 d . .
O18 O 0.52672(14) 0.58820(17) 0.21458(12) 0.0393(7) Uani 1 1 d . .
O19 O 1.22530(15) 0.69041(16) 0.21260(12) 0.0366(6) Uani 1 1 d . .
O20 O 1.25078(14) 0.56153(16) 0.20443(13) 0.0394(6) Uani 1 1 d . .
O21 O 0.8197(2) 0.5771(3) 0.39581(15) 0.0845(13) Uani 1 1 d . .
O22 O 0.9218(2) 0.5253(3) 0.34854(17) 0.0878(14) Uani 1 1 d . .
O23 O 0.8922(2) 0.4105(2) 0.2213(3) 0.1097(19) Uani 1 1 d . .
O24 O 1.0161(2) 0.3737(2) 0.2089(3) 0.0962(16) Uani 1 1 d . .
O1W O 0.41688(18) 0.71740(17) 0.23709(14) 0.0515(8) Uani 1 1 d . .
H1WB H 0.3865 0.7464 0.2166 0.062 Uiso 1 1 d R U
H1WA H 0.4610 0.7356 0.2462 0.062 Uiso 1 1 d R U
O2W O 0.53454(17) 0.44636(17) 0.41929(12) 0.0430(7) Uani 1 1 d . .
H2WA H 0.5391 0.4943 0.4264 0.065 Uiso 1 1 d R U
H2WB H 0.5118 0.4274 0.4548 0.052 Uiso 1 1 d R U
C1 C 0.1675(2) 0.3418(2) 0.38486(17) 0.0320(8) Uani 1 1 d . .
C2 C 0.0867(2) 0.3525(2) 0.41839(17) 0.0326(8) Uani 1 1 d . .
C3 C 0.0104(2) 0.3346(3) 0.39113(17) 0.0423(10) Uani 1 1 d . .
H3 H 0.0082 0.3192 0.3505 0.051 Uiso 1 1 calc R U
C4 C -0.0626(2) 0.3399(3) 0.42516(18) 0.0443(10) Uani 1 1 d . .
C5 C -0.0628(2) 0.3644(3) 0.48510(18) 0.0381(9) Uani 1 1 d . .
C6 C 0.0147(3) 0.3826(3) 0.51078(19) 0.0495(11) Uani 1 1 d . .
H6 H 0.0172 0.3999 0.5509 0.059 Uiso 1 1 calc R U
C7 C 0.0879(2) 0.3758(3) 0.47838(19) 0.0464(11) Uani 1 1 d . .
H7 H 0.1390 0.3870 0.4972 0.056 Uiso 1 1 calc R U
C8 C -0.1392(2) 0.3776(3) 0.52321(17) 0.0383(9) Uani 1 1 d . .
C9 C -0.1950(3) 0.4382(3) 0.5080(2) 0.0534(12) Uani 1 1 d . .
H9 H -0.1897 0.4642 0.4708 0.064 Uiso 1 1 calc R U
C10 C -0.2584(3) 0.4604(3) 0.54753(19) 0.0485(11) Uani 1 1 d . .
H10 H -0.2960 0.5004 0.5362 0.058 Uiso 1 1 calc R U
C11 C -0.2665(2) 0.4240(2) 0.60343(16) 0.0325(8) Uani 1 1 d . .
C12 C -0.2125(2) 0.3623(2) 0.61891(16) 0.0330(8) Uani 1 1 d . .
H12 H -0.2178 0.3362 0.6560 0.040 Uiso 1 1 calc R U
C13 C -0.1508(2) 0.3402(2) 0.57867(17) 0.0341(9) Uani 1 1 d . .
C14 C -0.3331(2) 0.4513(2) 0.64717(16) 0.0300(8) Uani 1 1 d . .
C15 C 0.3599(2) 0.4036(2) 0.22085(15) 0.0244(7) Uani 1 1 d . .
C16 C 0.3009(2) 0.3855(2) 0.16997(15) 0.0269(8) Uani 1 1 d . .
C17 C 0.2317(2) 0.3371(2) 0.17831(16) 0.0343(9) Uani 1 1 d . .
H17 H 0.2221 0.3142 0.2162 0.041 Uiso 1 1 calc R U
C18 C 0.1764(2) 0.3223(3) 0.13111(17) 0.0392(9) Uani 1 1 d . .
H18 H 0.1301 0.2895 0.1377 0.047 Uiso 1 1 calc R U
C19 C 0.1884(2) 0.3552(2) 0.07405(16) 0.0338(8) Uani 1 1 d . .
C20 C 0.2603(2) 0.4015(2) 0.06576(16) 0.0335(8) Uani 1 1 d . .
C21 C 0.3159(2) 0.4171(2) 0.11257(16) 0.0292(8) Uani 1 1 d . .
H21 H 0.3632 0.4486 0.1058 0.035 Uiso 1 1 calc R U
C22 C 0.1245(2) 0.3354(2) 0.02581(16) 0.0356(9) Uani 1 1 d . .
C23 C 0.1385(2) 0.2710(3) -0.01132(19) 0.0470(11) Uani 1 1 d . .
H23 H 0.1902 0.2450 -0.0097 0.056 Uiso 1 1 calc R U
C24 C 0.0768(2) 0.2437(3) -0.05144(18) 0.0440(10) Uani 1 1 d . .
H24 H 0.0877 0.2003 -0.0765 0.053 Uiso 1 1 calc R U
C25 C -0.0009(2) 0.2812(2) -0.05401(15) 0.0293(8) Uani 1 1 d . .
C26 C -0.0158(2) 0.3460(2) -0.01658(17) 0.0360(9) Uani 1 1 d . .
H26 H -0.0677 0.3717 -0.0176 0.043 Uiso 1 1 calc R U
C27 C 0.0463(2) 0.3722(2) 0.02198(17) 0.0360(9) Uani 1 1 d . .
C28 C -0.0699(2) 0.2511(2) -0.09406(15) 0.0298(8) Uani 1 1 d . .
C29 C 0.5710(2) 0.5616(2) 0.25700(17) 0.0279(8) Uani 1 1 d . .
C30 C 0.6648(2) 0.5628(2) 0.24914(16) 0.0283(8) Uani 1 1 d . .
C31 C 0.7029(2) 0.5684(3) 0.19265(18) 0.0482(12) Uani 1 1 d . .
H31 H 0.6694 0.5730 0.1580 0.058 Uiso 1 1 calc R U
C32 C 0.7892(2) 0.5672(3) 0.18671(18) 0.0487(12) Uani 1 1 d . .
H32 H 0.8127 0.5706 0.1482 0.058 Uiso 1 1 calc R U
C33 C 0.8418(2) 0.5611(2) 0.23697(17) 0.0326(8) Uani 1 1 d . .
C34 C 0.8025(2) 0.5572(2) 0.29325(16) 0.0316(8) Uani 1 1 d . .
C35 C 0.7162(2) 0.5573(2) 0.29992(17) 0.0318(8) Uani 1 1 d . .
H35 H 0.6926 0.5536 0.3384 0.038 Uiso 1 1 calc R U
C36 C 0.9349(2) 0.5702(2) 0.22947(17) 0.0312(8) Uani 1 1 d . .
C37 C 0.9666(2) 0.6469(2) 0.23222(18) 0.0367(9) Uani 1 1 d . .
H37 H 0.9296 0.6894 0.2376 0.044 Uiso 1 1 calc R U
C38 C 1.0523(2) 0.6622(2) 0.22713(17) 0.0343(9) Uani 1 1 d . .
H38 H 1.0718 0.7145 0.2299 0.041 Uiso 1 1 calc R U
C39 C 1.1088(2) 0.6010(2) 0.21811(16) 0.0283(8) Uani 1 1 d . .
C40 C 1.0788(2) 0.5238(2) 0.21452(18) 0.0350(9) Uani 1 1 d . .
H40 H 1.1158 0.4817 0.2082 0.042 Uiso 1 1 calc R U
C41 C 0.9933(2) 0.5091(2) 0.22028(18) 0.0342(9) Uani 1 1 d . .
C42 C 1.2017(2) 0.6187(2) 0.21052(16) 0.0281(8) Uani 1 1 d . .
C43 C 0.2536(2) 0.7152(2) -0.02544(16) 0.0320(8) Uani 1 1 d . .
H43 H 0.2337 0.7275 0.0131 0.038 Uiso 1 1 calc R U
C44 C 0.3258(2) 0.6696(2) -0.03242(15) 0.0295(8) Uani 1 1 d . .
C45 C 0.3546(2) 0.6497(2) -0.08954(16) 0.0320(8) Uani 1 1 d . .
H45 H 0.4017 0.6172 -0.0941 0.038 Uiso 1 1 calc R U
C46 C 0.3124(2) 0.6791(2) -0.14003(15) 0.0294(8) Uani 1 1 d . .
C47 C 0.2411(2) 0.7254(2) -0.13421(16) 0.0323(8) Uani 1 1 d . .
H47 H 0.2134 0.7451 -0.1684 0.039 Uiso 1 1 calc R U
C48 C 0.2116(2) 0.7420(2) -0.07648(16) 0.0297(8) Uani 1 1 d . .
C49 C 0.3373(2) 0.6333(2) 0.07691(15) 0.0308(8) Uani 1 1 d . .
H49 H 0.2809 0.6405 0.0865 0.037 Uiso 1 1 calc R U
C50 C 0.4687(2) 0.6072(3) 0.08349(17) 0.0382(9) Uani 1 1 d . .
H50 H 0.5209 0.5931 0.0995 0.046 Uiso 1 1 calc R U
C51 C 0.4541(2) 0.6258(3) 0.02493(17) 0.0396(10) Uani 1 1 d . .
H51 H 0.4932 0.6266 -0.0064 0.048 Uiso 1 1 calc R U
C52 C 0.4225(2) 0.6441(2) -0.21602(16) 0.0312(8) Uani 1 1 d . .
H52 H 0.4673 0.6401 -0.1889 0.037 Uiso 1 1 calc R U
C53 C 0.3488(2) 0.6452(3) -0.29727(16) 0.0365(9) Uani 1 1 d . .
H53 H 0.3338 0.6414 -0.3381 0.044 Uiso 1 1 calc R U
C54 C 0.2957(2) 0.6627(3) -0.25252(16) 0.0389(10) Uani 1 1 d . .
H54 H 0.2385 0.6736 -0.2561 0.047 Uiso 1 1 calc R U
C55 C 0.0659(2) 0.7867(3) -0.10424(17) 0.0392(9) Uani 1 1 d . .
H55 H 0.0548 0.7524 -0.1365 0.047 Uiso 1 1 calc R U
C56 C 0.0150(3) 0.8429(3) -0.0820(2) 0.0479(11) Uani 1 1 d . .
H56 H -0.0387 0.8539 -0.0967 0.057 Uiso 1 1 calc R U
C57 C 0.1270(2) 0.8487(2) -0.02806(18) 0.0390(9) Uani 1 1 d . .
H57 H 0.1667 0.8632 0.0011 0.047 Uiso 1 1 calc R U

loop_
_atom_site_aniso_label
_atom_site_aniso_U_11
_atom_site_aniso_U_22
_atom_site_aniso_U_33
_atom_site_aniso_U_23
_atom_site_aniso_U_13
_atom_site_aniso_U_12
Mn1 0.0198(3) 0.0425(3) 0.0251(3) 0.0039(2) 0.0007(2) 0.0030(2)
Mn2 0.0169(2) 0.0337(3) 0.0229(3) 0.0043(2) 0.0002(2) -0.0008(2)
Mn3 0.0190(3) 0.0319(3) 0.0261(3) -0.0028(2) 0.0045(2) 0.0012(2)
N1 0.0717(13) 0.2380(14) 0.1065(14) -0.0759(14) 0.0155(13) -0.0757(14)
N2 0.043(2) 0.044(2) 0.062(3) 0.0029(19) 0.0223(19) 0.0125(17)
N3 0.063(2) 0.066(3) 0.0285(18) 0.0056(17) -0.0135(18) -0.024(2)
N4 0.075(3) 0.054(3) 0.055(2) -0.020(2) -0.034(2) 0.021(2)
N5 0.0300(19) 0.079(3) 0.034(2) 0.0081(18) -0.0059(15) -0.0036(18)
N6 0.0283(18) 0.042(2) 0.084(3) -0.0026(19) 0.0058(18) -0.0072(16)
N7 0.0259(15) 0.0416(19) 0.0239(15) 0.0068(13) -0.0005(12) 0.0025(13)
N8 0.0271(15) 0.0423(18) 0.0195(15) 0.0050(13) 0.0018(12) 0.0090(13)
N9 0.0259(15) 0.0394(18) 0.0245(16) -0.0032(13) 0.0017(12) 0.0039(13)
N10 0.0254(15) 0.0441(19) 0.0190(14) -0.0025(13) 0.0002(12) 0.0084(13)
N11 0.044(2) 0.044(2) 0.059(2) -0.0056(18) -0.0004(18) 0.0226(17)
N12 0.0312(16) 0.0384(18) 0.0242(15) 0.0010(13) -0.0006(13) 0.0128(13)
O1 0.0249(13) 0.072(2) 0.0358(15) -0.0024(14) 0.0021(11) 0.0037(13)
O2 0.0274(13) 0.067(2) 0.0331(15) -0.0114(14) 0.0090(11) 0.0009(13)
O3 0.0369(15) 0.0526(19) 0.0490(17) 0.0056(14) 0.0214(13) 0.0150(14)
O4 0.0368(15) 0.0598(19) 0.0304(14) 0.0042(13) 0.0152(12) 0.0114(13)
O5 0.095 0.263 0.116 -0.036 -0.037 -0.064
O6 0.075 0.223 0.119 -0.087 0.033 -0.088
O7 0.110(3) 0.055(2) 0.089(3) 0.003(2) 0.049(2) 0.031(2)
O8 0.082(3) 0.083(3) 0.072(3) 0.006(2) -0.016(2) 0.038(2)
O9 0.0232(12) 0.0327(14) 0.0352(14) -0.0026(11) -0.0058(10) -0.0007(11)
O10 0.0343(14) 0.0498(17) 0.0252(13) 0.0093(12) -0.0076(11) -0.0025(12)
O11 0.0277(14) 0.0540(18) 0.0328(14) -0.0086(13) -0.0049(11) 0.0006(12)
O12 0.0385(14) 0.0390(15) 0.0303(14) -0.0093(12) -0.0054(11) -0.0034(12)
O13 0.067(2) 0.119(3) 0.051(2) 0.024(2) 0.0009(18) -0.033(2)
O14 0.099(3) 0.216(6) 0.052(2) 0.059(3) -0.040(2) -0.070(4)
O15 0.111(3) 0.047(2) 0.087(3) -0.0232(19) -0.050(2) 0.001(2)
O16 0.080(3) 0.130(4) 0.112(4) -0.082(3) -0.031(3) 0.047(3)
O17 0.0232(12) 0.0419(15) 0.0293(13) -0.0021(11) 0.0052(10) -0.0070(11)
O18 0.0181(12) 0.0579(18) 0.0419(16) 0.0157(13) -0.0032(11) -0.0023(12)
O19 0.0233(12) 0.0392(16) 0.0471(16) 0.0058(12) -0.0082(11) -0.0088(11)
O20 0.0163(12) 0.0452(16) 0.0567(18) -0.0051(13) 0.0014(11) 0.0013(11)
O21 0.062(2) 0.154(4) 0.037(2) -0.011(2) -0.0097(17) 0.007(2)
O22 0.0396(19) 0.162(4) 0.061(2) 0.014(2) -0.0136(17) 0.023(2)
O23 0.038(2) 0.058(2) 0.233(6) -0.018(3) 0.030(3) -0.0203(17)
O24 0.046(2) 0.037(2) 0.205(5) -0.006(3) 0.013(3) 0.0003(16)
O1W 0.0475(17) 0.0411(17) 0.066(2) 0.0010(15) -0.0184(15) -0.0058(13)
O2W 0.0536(17) 0.0421(16) 0.0332(15) 0.0030(12) -0.0039(13) -0.0104(13)
C1 0.0265(18) 0.036(2) 0.034(2) -0.0007(16) 0.0069(16) -0.0003(15)
C2 0.0245(18) 0.042(2) 0.031(2) -0.0022(17) 0.0068(15) -0.0007(16)
C3 0.030(2) 0.071(3) 0.026(2) -0.0086(19) 0.0027(16) 0.0041(19)
C4 0.0224(18) 0.075(3) 0.036(2) -0.003(2) 0.0073(16) 0.0021(19)
C5 0.0297(19) 0.050(3) 0.035(2) -0.0017(18) 0.0130(17) 0.0043(17)
C6 0.038(2) 0.078(3) 0.033(2) -0.018(2) 0.0092(18) -0.004(2)
C7 0.028(2) 0.075(3) 0.037(2) -0.013(2) 0.0048(17) -0.004(2)
C8 0.031(2) 0.050(3) 0.034(2) -0.0035(18) 0.0111(17) 0.0025(18)
C9 0.049(3) 0.075(3) 0.037(2) 0.015(2) 0.021(2) 0.019(2)
C10 0.043(2) 0.063(3) 0.040(2) 0.016(2) 0.0153(19) 0.022(2)
C11 0.0288(18) 0.041(2) 0.0282(19) 0.0002(16) 0.0090(15) 0.0047(16)
C12 0.0311(19) 0.040(2) 0.0277(19) 0.0019(16) 0.0088(16) 0.0042(16)
C13 0.0290(18) 0.035(2) 0.038(2) -0.0031(17) 0.0078(16) 0.0064(16)
C14 0.0200(17) 0.044(2) 0.0263(19) -0.0038(17) 0.0032(14) 0.0007(16)
C15 0.0212(16) 0.0289(19) 0.0230(18) -0.0017(15) -0.0023(14) 0.0036(14)
C16 0.0239(17) 0.0301(19) 0.0265(18) -0.0005(15) -0.0046(14) 0.0003(14)
C17 0.0339(19) 0.044(2) 0.0245(19) 0.0057(17) -0.0049(16) -0.0089(17)
C18 0.033(2) 0.049(2) 0.036(2) 0.0028(18) -0.0073(17) -0.0172(18)
C19 0.034(2) 0.041(2) 0.0265(19) -0.0047(16) -0.0080(16) -0.0035(17)
C20 0.037(2) 0.042(2) 0.0215(18) 0.0019(16) -0.0047(16) -0.0059(17)
C21 0.0275(18) 0.033(2) 0.0266(18) -0.0010(15) -0.0030(15) -0.0060(15)
C22 0.034(2) 0.046(2) 0.0274(19) -0.0037(17) -0.0083(16) -0.0076(17)
C23 0.0255(19) 0.066(3) 0.050(3) -0.023(2) -0.0073(18) 0.0060(19)
C24 0.035(2) 0.060(3) 0.037(2) -0.024(2) -0.0046(18) 0.0041(19)
C25 0.0268(18) 0.038(2) 0.0230(18) -0.0053(15) -0.0033(14) -0.0040(15)
C26 0.036(2) 0.038(2) 0.034(2) -0.0040(17) -0.0102(17) 0.0044(17)
C27 0.045(2) 0.034(2) 0.029(2) -0.0095(16) -0.0115(17) 0.0004(17)
C28 0.0311(19) 0.039(2) 0.0192(17) -0.0003(16) -0.0007(15) -0.0055(16)
C29 0.0177(16) 0.0302(19) 0.036(2) -0.0020(16) -0.0007(15) -0.0022(14)
C30 0.0175(16) 0.038(2) 0.0289(19) 0.0045(16) 0.0019(14) -0.0005(14)
C31 0.0226(19) 0.093(4) 0.029(2) 0.012(2) -0.0045(16) -0.003(2)
C32 0.0220(19) 0.100(4) 0.024(2) 0.006(2) 0.0043(16) -0.004(2)
C33 0.0159(16) 0.046(2) 0.036(2) 0.0000(17) 0.0022(15) -0.0020(15)
C34 0.0203(17) 0.044(2) 0.0304(19) 0.0045(17) -0.0057(15) -0.0039(15)
C35 0.0228(17) 0.045(2) 0.0277(19) 0.0034(16) 0.0026(15) -0.0017(16)
C36 0.0167(16) 0.044(2) 0.033(2) 0.0046(17) 0.0003(14) -0.0002(15)
C37 0.0204(17) 0.042(2) 0.048(2) 0.0013(18) 0.0057(16) 0.0058(16)
C38 0.0242(18) 0.036(2) 0.043(2) 0.0016(17) 0.0026(16) -0.0039(16)
C39 0.0182(16) 0.037(2) 0.0297(19) -0.0007(16) 0.0016(14) -0.0018(15)
C40 0.0215(17) 0.037(2) 0.047(2) -0.0026(18) 0.0029(16) 0.0045(16)
C41 0.0202(17) 0.036(2) 0.047(2) -0.0008(18) 0.0019(16) -0.0037(15)
C42 0.0172(16) 0.040(2) 0.0274(19) 0.0003(16) -0.0016(14) 0.0002(16)
C43 0.0318(19) 0.042(2) 0.0220(18) -0.0023(16) 0.0036(15) 0.0103(16)
C44 0.0286(18) 0.038(2) 0.0217(18) 0.0049(15) -0.0001(14) 0.0073(16)
C45 0.0286(18) 0.041(2) 0.0266(19) 0.0004(16) 0.0021(15) 0.0115(16)
C46 0.0274(18) 0.042(2) 0.0193(17) -0.0019(15) 0.0020(14) 0.0057(16)
C47 0.0306(19) 0.045(2) 0.0217(18) 0.0036(16) -0.0004(15) 0.0088(17)
C48 0.0276(18) 0.036(2) 0.0253(18) 0.0009(15) 0.0010(15) 0.0105(15)
C49 0.0247(17) 0.044(2) 0.0239(18) 0.0034(16) 0.0008(15) 0.0077(16)
C50 0.0227(18) 0.059(3) 0.033(2) 0.0118(19) 0.0000(15) 0.0018(17)
C51 0.0216(18) 0.068(3) 0.029(2) 0.0103(19) 0.0056(15) 0.0032(18)
C52 0.0213(17) 0.046(2) 0.0264(19) -0.0051(16) -0.0004(14) 0.0086(15)
C53 0.0301(19) 0.058(3) 0.0211(18) -0.0060(17) 0.0000(15) 0.0060(18)
C54 0.0263(19) 0.065(3) 0.0254(19) -0.0028(18) -0.0031(15) 0.0082(18)
C55 0.035(2) 0.052(3) 0.031(2) 0.0017(18) -0.0046(17) 0.0100(18)
C56 0.036(2) 0.057(3) 0.051(3) 0.009(2) -0.006(2) 0.019(2)
C57 0.037(2) 0.040(2) 0.040(2) -0.0033(18) 0.0001(18) 0.0121(18)

loop_
_atom_type_symbol
_atom_type_description
_atom_type_scat_dispersion_real
_atom_type_scat_dispersion_imag
_atom_type_scat_source
C C 0.0033 0.0016 'International Tables Vol C Tables 4.2.6.8 and 6.1.1.4'
H H 0.0000 0.0000 'International Tables Vol C Tables 4.2.6.8 and 6.1.1.4'
N N 0.0061 0.0033 'International Tables Vol C Tables 4.2.6.8 and 6.1.1.4'
O O 0.0106 0.0060 'International Tables Vol C Tables 4.2.6.8 and 6.1.1.4'
Mn Mn 0.3368 0.7283 'International Tables Vol C Tables 4.2.6.8 and 6.1.1.4'

loop_
_geom_angle_atom_site_label_1
_geom_angle_atom_site_label_2
_geom_angle_atom_site_label_3
_geom_angle
_geom_angle_site_symmetry_1
_geom_angle_site_symmetry_3
O10 Mn1 O19 99.75(11) . 2_645
O10 Mn1 O1 124.58(11) . .
O19 Mn1 O1 127.48(11) 2_645 .
O10 Mn1 O11 129.96(10) . 4_666
O19 Mn1 O11 85.78(10) 2_645 4_666
O1 Mn1 O11 85.57(10) . 4_666
O10 Mn1 O2 103.46(10) . .
O19 Mn1 O2 87.49(10) 2_645 .
O1 Mn1 O2 58.26(9) . .
O11 Mn1 O2 126.54(10) 4_666 .
O10 Mn1 O12 78.04(9) . 4_666
O19 Mn1 O12 119.89(9) 2_645 4_666
O1 Mn1 O12 97.59(9) . 4_666
O11 Mn1 O12 57.28(9) 4_666 4_666
O2 Mn1 O12 152.22(10) . 4_666
O10 Mn1 C28 104.35(10) . 4_666
O19 Mn1 C28 103.62(11) 2_645 4_666
O1 Mn1 C28 92.11(10) . 4_666
O11 Mn1 C28 28.48(10) 4_666 4_666
O2 Mn1 C28 147.69(10) . 4_666
O12 Mn1 C28 28.80(10) 4_666 4_666
O4 Mn2 O1W 81.30(12) 3_566 .
O4 Mn2 O18 107.84(10) 3_566 .
O1W Mn2 O18 79.56(11) . .
O4 Mn2 O9 94.08(10) 3_566 .
O1W Mn2 O9 155.75(10) . .
O18 Mn2 O9 79.26(10) . .
O4 Mn2 N7 163.60(11) 3_566 .
O1W Mn2 N7 92.31(12) . .
O18 Mn2 N7 85.60(10) . .
O9 Mn2 N7 97.72(10) . .
O4 Mn2 O20 81.03(10) 3_566 1_455
O1W Mn2 O20 115.99(11) . 1_455
O18 Mn2 O20 163.57(11) . 1_455
O9 Mn2 O20 86.44(9) . 1_455
N7 Mn2 O20 88.36(10) . 1_455
O3 Mn3 O17 99.08(11) 3_566 .
O3 Mn3 N9 170.97(12) 3_566 3_665
O17 Mn3 N9 84.31(10) . 3_665
O3 Mn3 O2W 86.34(11) 3_566 .
O17 Mn3 O2W 81.81(10) . .
N9 Mn3 O2W 102.47(10) 3_665 .
O3 Mn3 O12 90.66(10) 3_566 4_666
O17 Mn3 O12 156.95(9) . 4_666
N9 Mn3 O12 89.27(11) 3_665 4_666
O2W Mn3 O12 78.00(9) . 4_666
O3 Mn3 O10 80.50(11) 3_566 .
O17 Mn3 O10 130.52(9) . .
N9 Mn3 O10 90.92(10) 3_665 .
O2W Mn3 O10 146.50(9) . .
O12 Mn3 O10 71.54(9) 4_666 .
O6 N1 O5 112.1(6) . .
O6 N1 C4 123.8(6) . .
O5 N1 C4 121.8(5) . .
O8 N2 O7 122.8(4) . .
O8 N2 C13 119.5(4) . .
O7 N2 C13 117.6(4) . .
O14 N3 O13 122.8(4) . .
O14 N3 C20 118.4(4) . .
O13 N3 C20 118.8(3) . .
O16 N4 O15 124.0(4) . .
O16 N4 C27 117.5(4) . .
O15 N4 C27 118.5(4) . .
O22 N5 O21 122.1(4) . .
O22 N5 C34 120.3(4) . .
O21 N5 C34 117.6(3) . .
O23 N6 O24 120.9(4) . .
O23 N6 C41 119.9(4) . .
O24 N6 C41 119.2(3) . .
C49 N7 C50 105.2(3) . .
C49 N7 Mn2 130.7(2) . .
C50 N7 Mn2 124.0(2) . .
C49 N8 C51 106.4(3) . .
C49 N8 C44 126.9(3) . .
C51 N8 C44 126.7(3) . .
C52 N9 C53 104.8(3) . .
C52 N9 Mn3 129.5(2) . 3_665
C53 N9 Mn3 122.7(2) . 3_665
C52 N10 C54 106.5(3) . .
C52 N10 C46 127.9(3) . .
C54 N10 C46 125.6(3) . .
C57 N11 C56 104.8(3) . .
C57 N12 C55 106.6(3) . .
C57 N12 C48 126.2(3) . .
C55 N12 C48 127.1(3) . .
C1 O1 Mn1 91.2(2) . .
C1 O2 Mn1 88.5(2) . .
C14 O3 Mn3 130.5(2) . 3_566
C14 O4 Mn2 141.4(3) . 3_566
C15 O9 Mn2 130.4(2) . .
C15 O10 Mn1 153.8(2) . .
C15 O10 Mn3 99.5(2) . .
Mn1 O10 Mn3 100.34(9) . .
C28 O11 Mn1 93.8(2) . 4_565
C28 O12 Mn3 172.9(2) . 4_565
C28 O12 Mn1 88.0(2) . 4_565
Mn3 O12 Mn1 98.43(9) 4_565 4_565
C29 O17 Mn3 132.3(2) . .
C29 O18 Mn2 123.5(2) . .
C42 O19 Mn1 134.8(2) . 2_655
C42 O20 Mn2 115.1(2) . 1_655
O1 C1 O2 120.7(3) . .
O1 C1 C2 119.1(3) . .
O2 C1 C2 120.2(3) . .
C7 C2 C3 119.1(3) . .
C7 C2 C1 120.0(3) . .
C3 C2 C1 120.9(3) . .
C2 C3 C4 119.0(4) . .
C5 C4 C3 122.7(4) . .
C5 C4 N1 121.1(4) . .
C3 C4 N1 116.2(4) . .
C4 C5 C6 116.6(3) . .
C4 C5 C8 125.8(4) . .
C6 C5 C8 117.4(4) . .
C7 C6 C5 121.5(4) . .
C6 C7 C2 121.0(4) . .
C13 C8 C9 117.1(3) . .
C13 C8 C5 122.7(4) . .
C9 C8 C5 119.5(4) . .
C10 C9 C8 120.7(4) . .
C11 C10 C9 120.8(4) . .
C10 C11 C12 119.2(3) . .
C10 C11 C14 120.3(3) . .
C12 C11 C14 120.4(3) . .
C13 C12 C11 119.0(3) . .
C12 C13 C8 123.0(3) . .
C12 C13 N2 117.4(3) . .
C8 C13 N2 119.6(3) . .
O4 C14 O3 126.5(3) . .
O4 C14 C11 117.3(3) . .
O3 C14 C11 116.3(3) . .
O9 C15 O10 120.3(3) . .
O9 C15 C16 119.5(3) . .
O10 C15 C16 120.2(3) . .
C17 C16 C21 119.0(3) . .
C17 C16 C15 121.3(3) . .
C21 C16 C15 119.7(3) . .
C18 C17 C16 120.7(3) . .
C17 C18 C19 121.4(3) . .
C18 C19 C20 117.2(3) . .
C18 C19 C22 117.2(3) . .
C20 C19 C22 125.6(3) . .
C21 C20 C19 122.0(3) . .
C21 C20 N3 117.0(3) . .
C19 C20 N3 121.0(3) . .
C20 C21 C16 119.6(3) . .
C23 C22 C27 117.4(3) . .
C23 C22 C19 119.0(3) . .
C27 C22 C19 123.1(3) . .
C22 C23 C24 121.3(4) . .
C25 C24 C23 120.1(4) . .
C26 C25 C24 119.0(3) . .
C26 C25 C28 119.4(3) . .
C24 C25 C28 121.5(3) . .
C27 C26 C25 119.7(3) . .
C26 C27 C22 122.5(4) . .
C26 C27 N4 117.3(4) . .
C22 C27 N4 120.2(3) . .
O11 C28 O12 120.9(3) . .
O11 C28 C25 119.0(3) . .
O12 C28 C25 120.1(3) . .
O11 C28 Mn1 57.73(18) . 4_565
O12 C28 Mn1 63.19(18) . 4_565
C25 C28 Mn1 176.6(3) . 4_565
O18 C29 O17 125.3(3) . .
O18 C29 C30 117.7(3) . .
O17 C29 C30 117.0(3) . .
C35 C30 C31 118.0(3) . .
C35 C30 C29 119.2(3) . .
C31 C30 C29 122.8(3) . .
C32 C31 C30 121.5(4) . .
C31 C32 C33 121.4(4) . .
C32 C33 C34 116.3(3) . .
C32 C33 C36 119.8(3) . .
C34 C33 C36 123.4(3) . .
C35 C34 C33 123.0(3) . .
C35 C34 N5 116.4(3) . .
C33 C34 N5 120.6(3) . .
C34 C35 C30 119.8(3) . .
C37 C36 C41 116.5(3) . .
C37 C36 C33 116.7(3) . .
C41 C36 C33 126.8(3) . .
C36 C37 C38 121.6(3) . .
C39 C38 C37 121.0(4) . .
C40 C39 C38 118.6(3) . .
C40 C39 C42 120.9(3) . .
C38 C39 C42 120.4(3) . .
C39 C40 C41 120.1(3) . .
C40 C41 C36 122.3(3) . .
C40 C41 N6 117.7(3) . .
C36 C41 N6 120.0(3) . .
O20 C42 O19 123.5(3) . .
O20 C42 C39 118.3(3) . .
O19 C42 C39 118.2(3) . .
C48 C43 C44 119.0(3) . .
C45 C44 C43 120.8(3) . .
C45 C44 N8 120.5(3) . .
C43 C44 N8 118.7(3) . .
C44 C45 C46 118.9(3) . .
C47 C46 C45 121.4(3) . .
C47 C46 N10 118.9(3) . .
C45 C46 N10 119.7(3) . .
C46 C47 C48 118.6(3) . .
C43 C48 C47 121.3(3) . .
C43 C48 N12 119.4(3) . .
C47 C48 N12 119.3(3) . .
N7 C49 N8 111.8(3) . .
C51 C50 N7 110.4(3) . .
C50 C51 N8 106.3(3) . .
N9 C52 N10 111.9(3) . .
C54 C53 N9 110.8(3) . .
C53 C54 N10 106.0(3) . .
C56 C55 N12 106.1(4) . .
C55 C56 N11 110.8(3) . .
N11 C57 N12 111.7(4) . .

loop_
_geom_bond_atom_site_label_1
_geom_bond_atom_site_label_2
_geom_bond_distance
_geom_bond_site_symmetry_2
Mn1 O10 2.081(3) .
Mn1 O19 2.085(3) 2_645
Mn1 O1 2.208(3) .
Mn1 O11 2.223(3) 4_666
Mn1 O2 2.267(3) .
Mn1 O12 2.342(3) 4_666
Mn1 C28 2.623(3) 4_666
Mn2 O4 2.145(3) 3_566
Mn2 O1W 2.205(3) .
Mn2 O18 2.208(2) .
Mn2 O9 2.213(3) .
Mn2 N7 2.240(3) .
Mn2 O20 2.249(2) 1_455
Mn3 O3 2.075(3) 3_566
Mn3 O17 2.131(2) .
Mn3 N9 2.207(3) 3_665
Mn3 O2W 2.279(3) .
Mn3 O12 2.292(3) 4_666
Mn3 O10 2.477(3) .
N1 O6 1.126(6) .
N1 O5 1.161(7) .
N1 C4 1.445(6) .
N2 O8 1.206(5) .
N2 O7 1.214(5) .
N2 C13 1.466(5) .
N3 O14 1.205(5) .
N3 O13 1.208(5) .
N3 C20 1.468(5) .
N4 O16 1.210(6) .
N4 O15 1.217(5) .
N4 C27 1.471(5) .
N5 O22 1.199(5) .
N5 O21 1.221(5) .
N5 C34 1.460(5) .
N6 O23 1.189(4) .
N6 O24 1.205(5) .
N6 C41 1.468(5) .
N7 C49 1.315(4) .
N7 C50 1.376(5) .
N8 C49 1.357(4) .
N8 C51 1.376(4) .
N8 C44 1.424(4) .
N9 C52 1.311(4) .
N9 C53 1.379(4) .
N9 Mn3 2.207(3) 3_665
N10 C52 1.347(4) .
N10 C54 1.383(4) .
N10 C46 1.431(4) .
N11 C57 1.311(5) .
N11 C56 1.384(6) .
N12 C57 1.359(5) .
N12 C55 1.377(5) .
N12 C48 1.422(4) .
O1 C1 1.253(4) .
O2 C1 1.255(4) .
O3 C14 1.251(5) .
O3 Mn3 2.075(3) 3_566
O4 C14 1.232(4) .
O4 Mn2 2.145(3) 3_566
O9 C15 1.256(4) .
O10 C15 1.260(4) .
O11 C28 1.254(4) .
O11 Mn1 2.223(3) 4_565
O12 C28 1.264(4) .
O12 Mn3 2.292(3) 4_565
O12 Mn1 2.342(3) 4_565
O17 C29 1.260(4) .
O18 C29 1.248(4) .
O19 C42 1.259(4) .
O19 Mn1 2.085(3) 2_655
O20 C42 1.241(4) .
O20 Mn2 2.249(2) 1_655
C1 C2 1.494(5) .
C2 C7 1.377(5) .
C2 C3 1.382(5) .
C3 C4 1.387(5) .
C4 C5 1.381(5) .
C5 C6 1.387(6) .
C5 C8 1.495(5) .
C6 C7 1.371(5) .
C8 C13 1.384(5) .
C8 C9 1.387(6) .
C9 C10 1.386(5) .
C10 C11 1.380(5) .
C11 C12 1.384(5) .
C11 C14 1.504(5) .
C12 C13 1.375(5) .
C15 C16 1.488(5) .
C16 C17 1.380(5) .
C16 C21 1.391(5) .
C17 C18 1.379(5) .
C18 C19 1.385(5) .
C19 C20 1.393(5) .
C19 C22 1.502(5) .
C20 C21 1.379(5) .
C22 C23 1.371(6) .
C22 C27 1.389(5) .
C23 C24 1.394(5) .
C24 C25 1.386(5) .
C25 C26 1.383(5) .
C25 C28 1.491(5) .
C26 C27 1.370(5) .
C28 Mn1 2.623(3) 4_565
C29 C30 1.502(4) .
C30 C35 1.384(5) .
C30 C31 1.388(5) .
C31 C32 1.379(5) .
C32 C33 1.386(5) .
C33 C34 1.391(5) .
C33 C36 1.498(5) .
C34 C35 1.380(5) .
C36 C37 1.380(5) .
C36 C41 1.396(5) .
C37 C38 1.392(5) .
C38 C39 1.377(5) .
C39 C40 1.379(5) .
C39 C42 1.515(4) .
C40 C41 1.387(5) .
C43 C48 1.378(5) .
C43 C44 1.387(5) .
C44 C45 1.381(5) .
C45 C46 1.386(5) .
C46 C47 1.379(5) .
C47 C48 1.384(5) .
C50 C51 1.345(5) .
C53 C54 1.333(5) .
C55 C56 1.335(6) .

loop_
_geom_hbond_atom_site_label_D
_geom_hbond_atom_site_label_H
_geom_hbond_atom_site_label_A
_geom_hbond_distance_DH
_geom_hbond_distance_HA
_geom_hbond_distance_DA
_geom_hbond_angle_DHA
_geom_hbond_site_symmetry_A
C57 H57 O1 0.93 2.45 3.325(5) 157.2 2
C54 H54 O23 0.93 2.63 3.303(5) 130.2 3_665
C54 H54 O5 0.93 2.52 3.243(7) 134.6 3_565
C52 H52 O9 0.93 2.64 3.183(4) 117.5 3_665
C51 H51 O7 0.93 2.40 3.143(5) 136.4 2
C50 H50 O18 0.93 2.54 3.041(5) 114.5 .
C49 H49 O11 0.93 2.57 3.451(4) 158.5 3_565
C43 H43 O11 0.93 2.39 3.245(4) 152.8 3_565
C43 H43 O1 0.93 2.59 3.285(5) 132.3 2
O2W H2WB N11 0.92 2.16 3.078(4) 174.6 2_545
O2W H2WA N11 0.82 2.25 3.055(5) 168.2 4_676
O1W H1WA O24 0.79 2.54 3.062(5) 125.1 2_655
O1W H1WB O2 0.82 1.89 2.694(4) 169.0 2

loop_
_geom_torsion_atom_site_label_1
_geom_torsion_atom_site_label_2
_geom_torsion_atom_site_label_3
_geom_torsion_atom_site_label_4
_geom_torsion
_geom_torsion_site_symmetry_1
Mn1 O1 C1 O2 -11.9(4) .
Mn1 O1 C1 C2 166.2(3) .
Mn1 O2 C1 O1 11.6(4) .
Mn1 O2 C1 C2 -166.5(3) .
O1 C1 C2 C7 8.4(6) .
O2 C1 C2 C7 -173.5(4) .
O1 C1 C2 C3 -167.7(4) .
O2 C1 C2 C3 10.4(6) .
C7 C2 C3 C4 -0.6(7) .
C1 C2 C3 C4 175.5(4) .
C2 C3 C4 C5 1.7(7) .
C2 C3 C4 N1 -177.0(5) .
O6 N1 C4 C5 -20.7(12) .
O5 N1 C4 C5 178.0(8) .
O6 N1 C4 C3 158.0(8) .
O5 N1 C4 C3 -3.3(12) .
C3 C4 C5 C6 -1.0(7) .
N1 C4 C5 C6 177.6(6) .
C3 C4 C5 C8 175.1(4) .
N1 C4 C5 C8 -6.3(8) .
C4 C5 C6 C7 -0.8(7) .
C8 C5 C6 C7 -177.1(4) .
C5 C6 C7 C2 1.8(8) .
C3 C2 C7 C6 -1.1(7) .
C1 C2 C7 C6 -177.2(4) .
C4 C5 C8 C13 125.2(5) .
C6 C5 C8 C13 -58.8(6) .
C4 C5 C8 C9 -65.1(6) .
C6 C5 C8 C9 110.9(5) .
C13 C8 C9 C10 0.9(7) .
C5 C8 C9 C10 -169.4(4) .
C8 C9 C10 C11 1.4(8) .
C9 C10 C11 C12 -2.6(7) .
C9 C10 C11 C14 177.1(4) .
C10 C11 C12 C13 1.5(6) .
C14 C11 C12 C13 -178.2(3) .
C11 C12 C13 C8 0.8(6) .
C11 C12 C13 N2 -178.1(4) .
C9 C8 C13 C12 -2.1(6) .
C5 C8 C13 C12 167.9(4) .
C9 C8 C13 N2 176.9(4) .
C5 C8 C13 N2 -13.1(6) .
O8 N2 C13 C12 -36.3(6) .
O7 N2 C13 C12 140.1(4) .
O8 N2 C13 C8 144.7(4) .
O7 N2 C13 C8 -39.0(6) .
Mn2 O4 C14 O3 -35.1(6) 3_566
Mn2 O4 C14 C11 146.4(3) 3_566
Mn3 O3 C14 O4 -9.3(6) 3_566
Mn3 O3 C14 C11 169.2(3) 3_566
C10 C11 C14 O4 164.3(4) .
C12 C11 C14 O4 -16.1(5) .
C10 C11 C14 O3 -14.4(6) .
C12 C11 C14 O3 165.3(4) .
Mn2 O9 C15 O10 -111.1(3) .
Mn2 O9 C15 C16 71.1(4) .
Mn1 O10 C15 O9 141.0(4) .
Mn3 O10 C15 O9 2.1(3) .
Mn1 O10 C15 C16 -41.2(7) .
Mn3 O10 C15 C16 179.9(3) .
O9 C15 C16 C17 -164.1(3) .
O10 C15 C16 C17 18.1(5) .
O9 C15 C16 C21 16.6(5) .
O10 C15 C16 C21 -161.2(3) .
C21 C16 C17 C18 -2.2(6) .
C15 C16 C17 C18 178.5(4) .
C16 C17 C18 C19 0.0(6) .
C17 C18 C19 C20 2.3(6) .
C17 C18 C19 C22 -180.0(4) .
C18 C19 C20 C21 -2.6(6) .
C22 C19 C20 C21 179.9(4) .
C18 C19 C20 N3 177.0(4) .
C22 C19 C20 N3 -0.5(6) .
O14 N3 C20 C21 -158.2(5) .
O13 N3 C20 C21 19.3(6) .
O14 N3 C20 C19 22.2(7) .
O13 N3 C20 C19 -160.3(4) .
C19 C20 C21 C16 0.5(6) .
N3 C20 C21 C16 -179.1(4) .
C17 C16 C21 C20 1.9(5) .
C15 C16 C21 C20 -178.8(3) .
C18 C19 C22 C23 -92.2(5) .
C20 C19 C22 C23 85.3(5) .
C18 C19 C22 C27 78.8(5) .
C20 C19 C22 C27 -103.7(5) .
C27 C22 C23 C24 0.1(7) .
C19 C22 C23 C24 171.6(4) .
C22 C23 C24 C25 -0.6(7) .
C23 C24 C25 C26 0.4(6) .
C23 C24 C25 C28 -176.8(4) .
C24 C25 C26 C27 0.3(6) .
C28 C25 C26 C27 177.6(4) .
C25 C26 C27 C22 -0.8(6) .
C25 C26 C27 N4 178.9(4) .
C23 C22 C27 C26 0.6(6) .
C19 C22 C27 C26 -170.5(4) .
C23 C22 C27 N4 -179.2(4) .
C19 C22 C27 N4 9.7(6) .
O16 N4 C27 C26 28.7(6) .
O15 N4 C27 C26 -150.9(4) .
O16 N4 C27 C22 -151.6(5) .
O15 N4 C27 C22 28.9(6) .
Mn1 O11 C28 O12 -1.4(4) 4_565
Mn1 O11 C28 C25 178.9(3) 4_565
Mn1 O12 C28 O11 1.3(3) 4_565
Mn1 O12 C28 C25 -178.9(3) 4_565
C26 C25 C28 O11 4.6(5) .
C24 C25 C28 O11 -178.2(4) .
C26 C25 C28 O12 -175.2(3) .
C24 C25 C28 O12 2.1(6) .
Mn2 O18 C29 O17 -0.4(5) .
Mn2 O18 C29 C30 179.7(2) .
Mn3 O17 C29 O18 67.1(5) .
Mn3 O17 C29 C30 -113.0(3) .
O18 C29 C30 C35 160.6(4) .
O17 C29 C30 C35 -19.3(5) .
O18 C29 C30 C31 -20.2(6) .
O17 C29 C30 C31 159.9(4) .
C35 C30 C31 C32 1.0(7) .
C29 C30 C31 C32 -178.2(4) .
C30 C31 C32 C33 -0.6(8) .
C31 C32 C33 C34 -0.7(7) .
C31 C32 C33 C36 -172.5(4) .
C32 C33 C34 C35 1.5(6) .
C36 C33 C34 C35 173.0(4) .
C32 C33 C34 N5 -178.2(4) .
C36 C33 C34 N5 -6.7(6) .
O22 N5 C34 C35 153.7(4) .
O21 N5 C34 C35 -24.7(6) .
O22 N5 C34 C33 -26.5(6) .
O21 N5 C34 C33 155.0(4) .
C33 C34 C35 C30 -1.1(6) .
N5 C34 C35 C30 178.6(4) .
C31 C30 C35 C34 -0.2(6) .
C29 C30 C35 C34 179.1(3) .
C32 C33 C36 C37 87.1(5) .
C34 C33 C36 C37 -84.0(5) .
C32 C33 C36 C41 -93.2(5) .
C34 C33 C36 C41 95.6(5) .
C41 C36 C37 C38 -1.1(6) .
C33 C36 C37 C38 178.6(4) .
C36 C37 C38 C39 1.1(6) .
C37 C38 C39 C40 -0.4(6) .
C37 C38 C39 C42 177.9(3) .
C38 C39 C40 C41 -0.3(6) .
C42 C39 C40 C41 -178.6(3) .
C39 C40 C41 C36 0.3(6) .
C39 C40 C41 N6 -178.7(4) .
C37 C36 C41 C40 0.4(6) .
C33 C36 C41 C40 -179.3(4) .
C37 C36 C41 N6 179.4(4) .
C33 C36 C41 N6 -0.3(6) .
O23 N6 C41 C40 -178.9(5) .
O24 N6 C41 C40 -1.7(7) .
O23 N6 C41 C36 2.1(7) .
O24 N6 C41 C36 179.3(5) .
Mn2 O20 C42 O19 12.3(5) 1_655
Mn2 O20 C42 C39 -165.4(2) 1_655
Mn1 O19 C42 O20 124.4(3) 2_655
Mn1 O19 C42 C39 -57.9(5) 2_655
C40 C39 C42 O20 -4.0(5) .
C38 C39 C42 O20 177.7(3) .
C40 C39 C42 O19 178.1(3) .
C38 C39 C42 O19 -0.1(5) .
C48 C43 C44 C45 -1.3(6) .
C48 C43 C44 N8 178.7(3) .
C49 N8 C44 C45 -155.6(4) .
C51 N8 C44 C45 26.5(6) .
C49 N8 C44 C43 24.4(6) .
C51 N8 C44 C43 -153.5(4) .
C43 C44 C45 C46 2.8(6) .
N8 C44 C45 C46 -177.2(3) .
C44 C45 C46 C47 -1.9(6) .
C44 C45 C46 N10 177.7(3) .
C52 N10 C46 C47 154.2(4) .
C54 N10 C46 C47 -23.2(6) .
C52 N10 C46 C45 -25.5(6) .
C54 N10 C46 C45 157.1(4) .
C45 C46 C47 C48 -0.4(6) .
N10 C46 C47 C48 179.9(3) .
C44 C43 C48 C47 -1.2(6) .
C44 C43 C48 N12 -179.0(3) .
C46 C47 C48 C43 2.0(6) .
C46 C47 C48 N12 179.8(3) .
C57 N12 C48 C43 39.9(6) .
C55 N12 C48 C43 -141.0(4) .
C57 N12 C48 C47 -137.9(4) .
C55 N12 C48 C47 41.1(6) .
C50 N7 C49 N8 -0.8(4) .
Mn2 N7 C49 N8 176.6(2) .
C51 N8 C49 N7 1.1(4) .
C44 N8 C49 N7 -177.2(3) .
C49 N7 C50 C51 0.2(5) .
Mn2 N7 C50 C51 -177.4(3) .
N7 C50 C51 N8 0.5(5) .
C49 N8 C51 C50 -0.9(5) .
C44 N8 C51 C50 177.3(4) .
C53 N9 C52 N10 0.3(4) .
Mn3 N9 C52 N10 -160.1(3) 3_665
C54 N10 C52 N9 -0.6(5) .
C46 N10 C52 N9 -178.4(3) .
C52 N9 C53 C54 0.1(5) .
Mn3 N9 C53 C54 162.2(3) 3_665
N9 C53 C54 N10 -0.4(5) .
C52 N10 C54 C53 0.6(5) .
C46 N10 C54 C53 178.4(4) .
C57 N12 C55 C56 -0.1(4) .
C48 N12 C55 C56 -179.3(4) .
N12 C55 C56 N11 0.3(5) .
C57 N11 C56 C55 -0.3(5) .
C56 N11 C57 N12 0.3(5) .
C55 N12 C57 N11 -0.1(5) .
C48 N12 C57 N11 179.1(4) .
